data_2103946
loop_
_publ_author_name
'Turowska-Tyrk, Ilona'

_publ_section_title
;
 Monitoring structural transformations in crystals. 5. A topotactic [2
 + 2]-photodimerization reaction
;
_journal_issue 5
_journal_name_full 'Acta Crystallographica Section B'
_journal_page_first 670
_journal_page_last 675
_journal_paper_doi 10.1107/S0108768103014484
_journal_volume 59
_journal_year 2003
_chemical_formula_sum 'C19 H17 Cl O'
_chemical_formula_weight 296.78
_chemical_name_systematic
;
 ?
;
_space_group_IT_number 14
_symmetry_cell_setting monoclinic
_symmetry_space_group_name_Hall '-P 2ybc'
_symmetry_space_group_name_H-M 'P 1 21/c 1'
_atom_sites_solution_hydrogens geom
_atom_sites_solution_primary direct
_atom_sites_solution_secondary difmap
_audit_creation_method SHELXL-97
_cell_angle_alpha 90.00
_cell_angle_beta 103.69(2)
_cell_angle_gamma 90.00
_cell_formula_units_Z 4
_cell_length_a 16.695(4)
_cell_length_b 10.687(4)
_cell_length_c 8.670(2)
_cell_measurement_reflns_used 796
_cell_measurement_temperature 293(2)
_cell_measurement_theta_max 18
_cell_measurement_theta_min 5
_cell_volume 1502.9(8)
_computing_cell_refinement 'Kuma KM4CCD software 1998'
_computing_data_collection 'Kuma KM4CCD software 1998'
_computing_data_reduction 'Kuma KM4CCD software 1998'
_computing_molecular_graphics 'ORTEP-3 1997'
_computing_publication_material 'SHELXL-97 (Sheldrick, 1997)'
_computing_structure_refinement 'SHELXL-97 (Sheldrick, 1997)'
_computing_structure_solution 'SHELXS-97 (Sheldrick, 1990)'
_diffrn_ambient_temperature 293(2)
_diffrn_measured_fraction_theta_full 0.982
_diffrn_measured_fraction_theta_max 0.982
_diffrn_measurement_device 'Kuma KM4CCD diffractometer'
_diffrn_measurement_method '\w scans'
_diffrn_radiation_monochromator graphite
_diffrn_radiation_source 'fine-focus sealed tube'
_diffrn_radiation_type MoK\a
_diffrn_radiation_wavelength 0.71073
_diffrn_reflns_av_R_equivalents 0.0559
_diffrn_reflns_av_sigmaI/netI 0.0555
_diffrn_reflns_limit_h_max 17
_diffrn_reflns_limit_h_min -20
_diffrn_reflns_limit_k_max 13
_diffrn_reflns_limit_k_min -13
_diffrn_reflns_limit_l_max 10
_diffrn_reflns_limit_l_min -8
_diffrn_reflns_number 7371
_diffrn_reflns_theta_full 26.00
_diffrn_reflns_theta_max 26.00
_diffrn_reflns_theta_min 5.62
_exptl_absorpt_coefficient_mu 0.250
_exptl_absorpt_correction_T_max 0.9635
_exptl_absorpt_correction_T_min 0.8484
_exptl_absorpt_correction_type none
_exptl_crystal_colour Colourless
_exptl_crystal_density_diffrn 1.312
_exptl_crystal_density_method 'not measured'
_exptl_crystal_description Plate
_exptl_crystal_F_000 624
_exptl_crystal_size_max 0.68
_exptl_crystal_size_mid 0.42
_exptl_crystal_size_min 0.15
_refine_diff_density_max 0.153
_refine_diff_density_min -0.226
_refine_ls_extinction_method none
_refine_ls_goodness_of_fit_ref 1.187
_refine_ls_hydrogen_treatment mixed
_refine_ls_matrix_type full
_refine_ls_number_parameters 275
_refine_ls_number_reflns 2908
_refine_ls_number_restraints 185
_refine_ls_restrained_S_all 1.213
_refine_ls_R_factor_all 0.1198
_refine_ls_R_factor_gt 0.0727
_refine_ls_shift/su_max 0.001
_refine_ls_shift/su_mean 0.000
_refine_ls_structure_factor_coef Fsqd
_refine_ls_weighting_details 'w=1/[\s^2^(Fo^2^)+(0.0931P)^2^+0.0000P] where P=(Fo^2^+2Fc^2^)/3'
_refine_ls_weighting_scheme calc
_refine_ls_wR_factor_gt 0.1733
_refine_ls_wR_factor_ref 0.2046
_reflns_number_gt 1892
_reflns_number_total 2908
_reflns_threshold_expression >2sigma(I)
_cod_data_source_file bk0133.cif
_cod_data_source_block 96D80min
_cod_depositor_comments
;
The following automatic conversions were performed:
'_symmetry_cell_setting' value 'Monoclinic' changed to 'monoclinic'
according to '/home/saulius/struct/CIF-dictionaries/cif_core.dic'
dictionary named 'cif_core.dic' version 2.4.1 from 2010-06-29.

Automatic conversion script
Id: cif_fix_enum 1527 2010-12-29 10:47:43Z saulius 

The following automatic conversions were performed:

'_refine_ls_weighting_scheme' value 'calc
w=1/[\s^2^(Fo^2^)+(0.0931P)^2^+0.0000P] where P=(Fo^2^+2Fc^2^)/3' was
changed to 'calc'. New tag '_refine_ls_weighting_details' was
created. The value of the new tag was set to
'w=1/[\s^2^(Fo^2^)+(0.0931P)^2^+0.0000P] where P=(Fo^2^+2Fc^2^)/3'.

Automatic conversion script
Id: cif_fix_values 3143 2015-03-26 13:38:13Z robertas 
;
_cod_original_sg_symbol_H-M P21/c
_cod_database_code 2103946
_cod_database_fobs_code 2103946

loop_
_symmetry_equiv_pos_as_xyz
'x, y, z'
'x, -y+1/2, z+1/2'
'-x, -y, -z'
'-x, y-1/2, -z-1/2'

loop_
_atom_site_label
_atom_site_fract_x
_atom_site_fract_y
_atom_site_fract_z
_atom_site_U_iso_or_equiv
_atom_site_adp_type
_atom_site_calc_flag
_atom_site_refinement_flags
_atom_site_occupancy
_atom_site_disorder_assembly
_atom_site_disorder_group
_atom_site_type_symbol
O1M 0.889(3) 0.240(10) 0.915(10) 0.067(12) Uiso d PDU 0.037(4) A 1 O
C1M 0.902(2) 0.171(5) 0.810(9) 0.055(18) Uiso d PDU 0.037(4) A 1 C
C2M 0.837(2) 0.094(6) 0.692(7) 0.029(17) Uiso d PDU 0.037(4) A 1 C
C3M 0.874(3) -0.035(6) 0.671(13) 0.07(2) Uiso d PDU 0.037(4) A 1 C
C4M 0.969(3) -0.021(7) 0.730(15) 0.035(19) Uiso d PDU 0.037(4) A 1 C
C5M 0.9860(19) 0.110(4) 0.806(6) 0.036(13) Uiso d PDU 0.037(4) A 1 C
C6M 0.761(3) 0.079(7) 0.762(6) 0.06(2) Uiso d PDU 0.037(4) A 1 C
C7M 0.688(3) 0.081(6) 0.625(7) 0.038(19) Uiso d PDU 0.037(4) A 1 C
C8M 0.645(5) -0.030(6) 0.581(9) 0.06(2) Uiso d PDU 0.037(4) A 1 C
C9M 0.586(6) -0.034(7) 0.438(9) 0.08(2) Uiso d PDU 0.037(4) A 1 C
C10M 0.569(6) 0.073(6) 0.345(7) 0.05(2) Uiso d PDU 0.037(4) A 1 C
C11M 0.613(5) 0.183(5) 0.387(7) 0.08(2) Uiso d PDU 0.037(4) A 1 C
C12M 0.674(3) 0.185(5) 0.528(7) 0.034(16) Uiso d PDU 0.037(4) A 1 C
Cl1M 0.507(3) 0.057(4) 0.160(5) 0.122(10) Uiso d PDU 0.037(4) A 1 Cl
C13M 1.0541(19) 0.146(5) 0.907(5) 0.034(13) Uiso d PDU 0.037(4) A 1 C
C14M 1.139(2) 0.112(7) 0.911(7) 0.050(19) Uiso d PDU 0.037(4) A 1 C
C15M 1.201(3) 0.168(10) 1.027(9) 0.06(2) Uiso d PDU 0.037(4) A 1 C
C16M 1.283(3) 0.167(12) 1.019(12) 0.11(2) Uiso d PDU 0.037(4) A 1 C
C17M 1.306(3) 0.110(11) 0.891(12) 0.09(2) Uiso d PDU 0.037(4) A 1 C
C18M 1.245(3) 0.054(8) 0.775(9) 0.059(19) Uiso d PDU 0.037(4) A 1 C
C19M 1.163(3) 0.050(6) 0.788(7) 0.043(15) Uiso d PDU 0.037(4) A 1 C
O1D 0.90459(19) 0.2294(3) 0.9560(3) 0.0727(9) Uani d PU 0.963(4) A 2 O
C1D 0.90060(18) 0.1404(3) 0.8679(4) 0.0523(8) Uani d PU 0.963(4) A 2 C
C2D 0.83368(19) 0.1205(4) 0.7218(4) 0.0573(10) Uani d PU 0.963(4) A 2 C
H2D 0.8361 0.1899 0.6492 0.069 Uiso calc PR 0.963(4) A 2 H
C3D 0.8607(2) 0.0026(4) 0.6493(4) 0.0637(10) Uani d PU 0.963(4) A 2 C
H3D1 0.8461 0.0071 0.5343 0.076 Uiso calc PR 0.963(4) A 2 H
H3D2 0.8352 -0.0711 0.6823 0.076 Uiso calc PR 0.963(4) A 2 H
C4D 0.9542(2) -0.0015(4) 0.7119(6) 0.0568(11) Uani d PU 0.963(4) A 2 C
H4D1 0.9814 0.0564 0.6548 0.068 Uiso calc PR 0.963(4) A 2 H
H4D2 0.9755 -0.0851 0.7045 0.068 Uiso calc PR 0.963(4) A 2 H
C5D 0.96489(17) 0.0386(3) 0.8853(3) 0.0504(7) Uani d PU 0.963(4) . 2 C
C6D 0.7480(2) 0.1208(4) 0.7545(4) 0.0695(10) Uani d PU 0.963(4) A 2 C
H6D1 0.7434 0.0499 0.8218 0.083 Uiso calc PR 0.963(4) A 2 H
H6D2 0.7417 0.1963 0.8126 0.083 Uiso calc PR 0.963(4) A 2 H
C7D 0.6788(2) 0.1145(4) 0.6066(5) 0.0628(10) Uani d PU 0.963(4) A 2 C
C8D 0.6441(3) 0.0024(4) 0.5497(6) 0.0824(12) Uani d PU 0.963(4) A 2 C
H8D 0.6640 -0.0707 0.6035 0.099 Uiso calc PR 0.963(4) A 2 H
C9D 0.5813(3) -0.0054(5) 0.4163(7) 0.0914(14) Uani d PU 0.963(4) A 2 C
H9D 0.5586 -0.0825 0.3798 0.110 Uiso calc PR 0.963(4) A 2 H
C10D 0.5523(3) 0.1031(6) 0.3371(5) 0.0792(14) Uani d PU 0.963(4) A 2 C
C11D 0.5853(3) 0.2148(4) 0.3908(4) 0.0798(12) Uani d PU 0.963(4) A 2 C
H11D 0.5654 0.2878 0.3366 0.096 Uiso calc PR 0.963(4) A 2 H
C12D 0.6478(3) 0.2204(4) 0.5247(4) 0.0724(10) Uani d PU 0.963(4) A 2 C
H12D 0.6699 0.2979 0.5611 0.087 Uiso calc PR 0.963(4) A 2 H
Cl1D 0.47269(10) 0.0939(2) 0.16928(16) 0.1298(7) Uani d PU 0.963(4) A 2 Cl
C13D 1.04802(17) 0.0716(3) 0.9997(3) 0.0501(7) Uani d PU 0.963(4) . 2 C
H13D 1.0402 0.1506 1.0518 0.060 Uiso calc PR 0.963(4) A 2 H
C14D 1.1269(2) 0.0824(3) 0.9470(4) 0.0587(9) Uani d PU 0.963(4) A 2 C
C15D 1.1817(3) 0.1780(4) 1.0118(5) 0.0746(12) Uani d PU 0.963(4) A 2 C
H15D 1.1662 0.2364 1.0788 0.090 Uiso calc PR 0.963(4) A 2 H
C16D 1.2578(3) 0.1876(5) 0.9788(6) 0.0999(15) Uani d PU 0.963(4) A 2 C
H16D 1.2940 0.2503 1.0265 0.120 Uiso calc PR 0.963(4) A 2 H
C17D 1.2810(3) 0.1058(7) 0.8762(6) 0.1017(16) Uani d PU 0.963(4) A 2 C
H17D 1.3326 0.1126 0.8539 0.122 Uiso calc PR 0.963(4) A 2 H
C18D 1.2277(2) 0.0139(4) 0.8069(4) 0.0806(12) Uani d PU 0.963(4) A 2 C
H18D 1.2426 -0.0407 0.7349 0.097 Uiso calc PR 0.963(4) A 2 H
C19D 1.15126(19) 0.0011(3) 0.8430(4) 0.0638(9) Uani d PU 0.963(4) A 2 C
H19D 1.1161 -0.0630 0.7966 0.077 Uiso calc PR 0.963(4) A 2 H

loop_
_atom_site_aniso_label
_atom_site_aniso_U_11
_atom_site_aniso_U_22
_atom_site_aniso_U_33
_atom_site_aniso_U_12
_atom_site_aniso_U_13
_atom_site_aniso_U_23
O1D 0.0844(19) 0.0668(16) 0.0651(18) 0.0137(13) 0.0143(14) -0.0088(16)
C1D 0.0602(18) 0.0546(17) 0.0429(16) 0.0038(13) 0.0138(13) 0.0060(14)
C2D 0.057(2) 0.068(2) 0.0439(17) 0.0081(15) 0.0076(14) 0.0057(16)
C3D 0.0601(19) 0.083(3) 0.0408(16) 0.0079(18) -0.0017(13) -0.0025(18)
C4D 0.056(2) 0.066(2) 0.043(2) 0.0065(17) 0.0018(15) -0.0046(18)
C5D 0.0504(16) 0.0550(16) 0.0418(14) 0.0017(13) 0.0028(11) -0.0019(12)
C6D 0.063(2) 0.084(3) 0.063(2) 0.0133(19) 0.0159(16) 0.0104(17)
C7D 0.0508(19) 0.076(3) 0.064(2) 0.0088(18) 0.0181(15) 0.008(2)
C8D 0.059(2) 0.075(3) 0.109(3) 0.007(2) 0.013(2) 0.007(2)
C9D 0.067(3) 0.093(3) 0.111(3) -0.009(2) 0.014(2) -0.018(3)
C10D 0.051(2) 0.117(4) 0.067(2) -0.003(3) 0.0098(17) 0.001(2)
C11D 0.069(2) 0.093(3) 0.072(2) 0.007(2) 0.0053(19) 0.020(2)
C12D 0.070(2) 0.070(2) 0.071(2) 0.003(2) 0.0053(18) 0.0081(18)
Cl1D 0.0840(9) 0.1985(17) 0.0907(9) -0.0223(10) -0.0115(7) -0.0048(9)
C13D 0.0557(17) 0.0471(16) 0.0431(15) -0.0023(12) 0.0030(12) -0.0032(12)
C14D 0.0565(18) 0.064(2) 0.0492(17) -0.0058(15) 0.0005(14) 0.0113(15)
C15D 0.064(2) 0.070(2) 0.080(2) -0.015(2) -0.0013(19) 0.0155(19)
C16D 0.083(3) 0.107(4) 0.096(3) -0.033(3) -0.007(3) 0.034(3)
C17D 0.062(2) 0.151(4) 0.087(3) -0.014(3) 0.006(3) 0.051(3)
C18D 0.066(2) 0.118(3) 0.0552(19) 0.016(2) 0.0104(17) 0.030(2)
C19D 0.0578(19) 0.082(2) 0.0488(17) 0.0027(17) 0.0066(14) 0.0135(17)

loop_
_atom_type_symbol
_atom_type_description
_atom_type_scat_dispersion_real
_atom_type_scat_dispersion_imag
_atom_type_scat_source
C C 0.0033 0.0016 'International Tables Vol C Tables 4.2.6.8 and 6.1.1.4'
H H 0.0000 0.0000 'International Tables Vol C Tables 4.2.6.8 and 6.1.1.4'
Cl Cl 0.1484 0.1585 'International Tables Vol C Tables 4.2.6.8 and 6.1.1.4'
O O 0.0106 0.0060 'International Tables Vol C Tables 4.2.6.8 and 6.1.1.4'

loop_
_geom_angle_atom_site_label_1
_geom_angle_atom_site_label_2
_geom_angle_atom_site_label_3
_geom_angle_site_symmetry_3
_geom_angle
O1M C1M C2M . 126(3)
O1M C1M C5M . 126(3)
C2M C1M C5M . 105.2(18)
C6M C2M C3M . 110(3)
C6M C2M C1M . 108(3)
C3M C2M C1M . 108(2)
C2M C3M C4M . 106.5(19)
C5M C4M C3M . 107.7(18)
C13M C5M C4M . 126(3)
C13M C5M C1M . 121(3)
C4M C5M C1M . 108.1(19)
C7M C6M C2M . 106(3)
C12M C7M C8M . 121(2)
C12M C7M C6M . 119(3)
C8M C7M C6M . 119(3)
C9M C8M C7M . 119(3)
C8M C9M C10M . 120(3)
C9M C10M C11M . 121(2)
C9M C10M Cl1M . 118(3)
C11M C10M Cl1M . 120(3)
C10M C11M C12M . 118(2)
C7M C12M C11M . 120(2)
C5M C13M C14M . 129(3)
C19M C14M C15M . 117(2)
C19M C14M C13M . 124(3)
C15M C14M C13M . 117(3)
C16M C15M C14M . 122(3)
C15M C16M C17M . 120(3)
C18M C17M C16M . 119(3)
C17M C18M C19M . 121(3)
C14M C19M C18M . 121(2)
O1D C1D C2D . 124.5(3)
O1D C1D C5D . 124.8(3)
C2D C1D C5D . 110.7(3)
C1D C2D C6D . 112.9(3)
C1D C2D C3D . 103.5(2)
C6D C2D C3D . 117.5(3)
C2D C3D C4D . 104.7(2)
C3D C4D C5D . 102.3(3)
C1D C5D C4D . 100.8(2)
C1D C5D C13D . 114.1(2)
C4D C5D C13D . 124.9(3)
C1D C5D C13D 3_757 113.4(2)
C4D C5D C13D 3_757 114.0(3)
C13D C5D C13D 3_757 90.07(19)
C7D C6D C2D . 113.9(3)
C8D C7D C12D . 117.4(4)
C8D C7D C6D . 121.2(4)
C12D C7D C6D . 121.4(4)
C9D C8D C7D . 122.1(4)
C8D C9D C10D . 118.7(4)
C11D C10D C9D . 120.4(4)
C11D C10D Cl1D . 120.7(4)
C9D C10D Cl1D . 118.9(4)
C10D C11D C12D . 119.9(4)
C11D C12D C7D . 121.5(4)
C14D C13D C5D . 122.9(2)
C14D C13D C5D 3_757 120.6(2)
C5D C13D C5D 3_757 89.93(19)
C19D C14D C15D . 117.2(3)
C19D C14D C13D . 124.5(3)
C15D C14D C13D . 118.2(3)
C16D C15D C14D . 121.4(4)
C17D C16D C15D . 120.5(4)
C18D C17D C16D . 119.4(4)
C17D C18D C19D . 120.5(4)
C14D C19D C18D . 120.9(3)

loop_
_geom_bond_atom_site_label_1
_geom_bond_atom_site_label_2
_geom_bond_site_symmetry_2
_geom_bond_distance
O1M C1M . 1.23(2)
C1M C2M . 1.55(2)
C1M C5M . 1.553(19)
C2M C6M . 1.54(2)
C2M C3M . 1.54(2)
C3M C4M . 1.55(2)
C4M C5M . 1.541(19)
C5M C13M . 1.315(19)
C6M C7M . 1.475(19)
C7M C12M . 1.386(19)
C7M C8M . 1.392(19)
C8M C9M . 1.39(2)
C9M C10M . 1.391(19)
C10M C11M . 1.392(19)
C10M Cl1M . 1.696(19)
C11M C12M . 1.394(19)
C13M C14M . 1.460(18)
C14M C19M . 1.389(19)
C14M C15M . 1.397(19)
C15M C16M . 1.39(2)
C16M C17M . 1.39(2)
C17M C18M . 1.39(2)
C18M C19M . 1.39(2)
O1D C1D . 1.211(4)
C1D C2D . 1.493(5)
C1D C5D . 1.511(4)
C2D C6D . 1.522(4)
C2D C3D . 1.524(5)
C3D C4D . 1.526(5)
C4D C5D . 1.532(5)
C5D C13D . 1.544(4)
C5D C13D 3_757 1.590(4)
C6D C7D . 1.511(5)
C7D C8D . 1.371(5)
C7D C12D . 1.371(6)
C8D C9D . 1.368(6)
C9D C10D . 1.376(6)
C10D C11D . 1.351(6)
C10D Cl1D . 1.725(4)
C11D C12D . 1.367(5)
C13D C14D . 1.497(4)
C13D C5D 3_757 1.590(4)
C14D C19D . 1.381(4)
C14D C15D . 1.397(5)
C15D C16D . 1.372(6)
C16D C17D . 1.367(7)
C17D C18D . 1.366(7)
C18D C19D . 1.391(5)
